data_1535772
loop_
_publ_author_name
'Butikova, I.K.'
'Shepelev, Yu.F.'
'Smolin, Yu.I.'

_publ_section_title
;
 Structure of the hydrated and dehydrated (250 C) form of Ca-chabazite
;
_journal_name_full Kristallografiya
_journal_page_first 68
_journal_page_last 72
_journal_volume 38
_journal_year 1993
_chemical_formula_sum 'Al3.7 Ca1.78 O24 Si8.3'
_chemical_name_systematic 'Ca1.78 (Al3.7 Si8.3 O24)'
_space_group_IT_number 166
_symmetry_space_group_name_Hall '-P 3* 2'
_symmetry_space_group_name_H-M 'R -3 m :R'
_cell_angle_alpha 93.21
_cell_angle_beta 93.21
_cell_angle_gamma 93.21
_cell_formula_units_Z 1
_cell_length_a 9.318
_cell_length_b 9.318
_cell_length_c 9.318
_cell_volume 805.080
_citation_journal_id_ASTM KRISAJ
_cod_data_source_file Butikova_KRISAJ_1993_1355.cif
_cod_data_source_block Al3.7Ca1.78O24Si8.3
_cod_original_cell_volume 805.0796
_cod_original_sg_symbol_Hall '-R 3 2" (-y+z,x+z,-x+y+z)'
_cod_database_code 1535772

loop_
_symmetry_equiv_pos_as_xyz
x,y,z
z,x,y
y,z,x
-y,-x,-z
-z,-y,-x
-x,-z,-y
-x,-y,-z
-z,-x,-y
-y,-z,-x
y,x,z
z,y,x
x,z,y

loop_
_atom_site_label
_atom_site_type_symbol
_atom_site_fract_x
_atom_site_fract_y
_atom_site_fract_z
_atom_site_occupancy
_atom_site_U_iso_or_equiv
O1 O-2 0.2724 -0.2724 0 1 0.0
O3 O-2 0.2452 0.2452 0.8896 1 0.0
Al1 Al+3 0.0993 0.3308 0.8683 0.308 0.0
O4 O-2 0.0163 0.0163 0.293 1 0.0
Ca1 Ca+2 0.1753 0.1753 0.1753 0.775 0.0
Si1 Si+4 0.0993 0.3308 0.8683 0.692 0.0
O2 O-2 0.1375 -0.1375 0.5 1 0.0
Ca2 Ca+2 0 0 0 0.23 0.0
